data_1549068
loop_
_publ_author_name
'Cruz, Carlos M.'
'M\'arquez, Irene R'
'Mariz, In\^es F A'
'Blanco, Victor'
'S\'anchez-S\'anchez, Carlos'
'Sobrado, Jes\'us M'
'Mart\'in-Gago, Jos\'e A'
'Cuerva, Juan M.'
'Ma\,c\^oas, Ermelinda'
'Campa\~na, Araceli G'

_publ_section_title
;
 Enantiopure distorted ribbon-shaped nanographene combining two-photon
 absorption-based upconversion and circularly polarized luminescence.
;
_journal_issue 16
_journal_name_full 'Chemical science'
_journal_page_first 3917
_journal_page_last 3924
_journal_paper_doi 10.1039/c8sc00427g
_journal_volume 9
_journal_year 2018
_chemical_formula_sum 'C140.5 H113.5 Cl5.5 O1.5'
_chemical_formula_weight 2020.78
_space_group_crystal_system triclinic
_space_group_IT_number 2
_space_group_name_Hall '-P 1'
_space_group_name_H-M_alt 'P -1'
_symmetry_space_group_name_Hall '-P 1'
_symmetry_space_group_name_H-M 'P -1'
_atom_sites_solution_hydrogens geom
_audit_creation_method SHELXL-2016/4
_audit_update_record
;
2017-07-11 deposited with the CCDC.
2018-03-08 downloaded from the CCDC.
;
_cell_angle_alpha 94.998(2)
_cell_angle_beta 108.991(2)
_cell_angle_gamma 92.221(2)
_cell_formula_units_Z 2
_cell_length_a 15.3025(6)
_cell_length_b 16.0955(6)
_cell_length_c 22.2445(9)
_cell_measurement_reflns_used 9098
_cell_measurement_temperature 100(2)
_cell_measurement_theta_max 59.117
_cell_measurement_theta_min 3.062
_cell_volume 5147.8(4)
_computing_cell_refinement 'Bruker APEX3'
_computing_data_collection 'Bruker APEX3'
_computing_data_reduction 'SAINT V8.37A'
_computing_molecular_graphics 'USCF Chimera 1.10.12 and Ortep3'
_computing_publication_material 'WinGX CIF routines'
_computing_structure_refinement 'SHELXL-2016/4 (Sheldrick, 2016)'
_computing_structure_solution 'SHELXT-2014/5 (Sheldrick, 2014)'
_diffrn_ambient_temperature 100(2)
_diffrn_measured_fraction_theta_full 0.989
_diffrn_measured_fraction_theta_max 0.989
_diffrn_measurement_device_type 'Bruker D8 Venture'
_diffrn_radiation_type CuK\a
_diffrn_radiation_wavelength 1.54178
_diffrn_reflns_av_R_equivalents 0.0391
_diffrn_reflns_av_unetI/netI 0.0368
_diffrn_reflns_Laue_measured_fraction_full 0.989
_diffrn_reflns_Laue_measured_fraction_max 0.989
_diffrn_reflns_limit_h_max 17
_diffrn_reflns_limit_h_min -16
_diffrn_reflns_limit_k_max 17
_diffrn_reflns_limit_k_min -17
_diffrn_reflns_limit_l_max 24
_diffrn_reflns_limit_l_min -24
_diffrn_reflns_number 64348
_diffrn_reflns_point_group_measured_fraction_full 0.989
_diffrn_reflns_point_group_measured_fraction_max 0.989
_diffrn_reflns_theta_full 59.291
_diffrn_reflns_theta_max 59.291
_diffrn_reflns_theta_min 2.112
_exptl_absorpt_coefficient_mu 1.845
_exptl_absorpt_correction_T_max 1.0000
_exptl_absorpt_correction_T_min 0.7357
_exptl_absorpt_correction_type numerical
_exptl_absorpt_process_details
;
SADABS-2014/5 (Bruker,2014/5) was used for absorption correction.
wR2(int) was 0.0925 before and 0.0521 after correction.
The Ratio of minimum to maximum transmission is 0.7357.
;
_exptl_crystal_colour red
_exptl_crystal_density_diffrn 1.304
_exptl_crystal_description 'irregular block'
_exptl_crystal_F_000 2124
_exptl_crystal_size_max 0.444
_exptl_crystal_size_mid 0.140
_exptl_crystal_size_min 0.040
_refine_diff_density_max 1.294
_refine_diff_density_min -1.181
_refine_diff_density_rms 0.088
_refine_ls_extinction_method none
_refine_ls_goodness_of_fit_ref 1.054
_refine_ls_hydrogen_treatment constr
_refine_ls_matrix_type full
_refine_ls_number_parameters 1108
_refine_ls_number_reflns 14785
_refine_ls_number_restraints 63
_refine_ls_restrained_S_all 1.055
_refine_ls_R_factor_all 0.1171
_refine_ls_R_factor_gt 0.0996
_refine_ls_shift/su_max 0.012
_refine_ls_shift/su_mean 0.000
_refine_ls_structure_factor_coef Fsqd
_refine_ls_weighting_details 'w=1/[\s^2^(Fo^2^)+(0.1531P)^2^+14.7263P] where P=(Fo^2^+2Fc^2^)/3'
_refine_ls_weighting_scheme calc
_refine_ls_wR_factor_gt 0.2829
_refine_ls_wR_factor_ref 0.3003
_reflns_Friedel_coverage 0.000
_reflns_number_gt 11698
_reflns_number_total 14785
_reflns_threshold_expression 'I > 2\s(I)'
_cod_data_source_file c8sc00427g2.cif
_cod_data_source_block shelx
_cod_depositor_comments 'Adding full bibliography for 1549068--1549069.cif.'
_cod_original_formula_sum 'C140.50 H113.50 Cl5.50 O1.50'
_cod_database_code 1549068
_shelx_shelxl_version_number 2016/4
_shelx_space_group_comment
;
The symmetry employed for this shelxl refinement is uniquely defined
by the following loop, which should always be used as a source of
symmetry information in preference to the above space-group names.
They are only intended as comments.
;
_shelx_estimated_absorpt_t_min 0.495
_shelx_estimated_absorpt_t_max 0.930

loop_
_space_group_symop_operation_xyz
'x, y, z'
'-x, -y, -z'

loop_
_atom_site_label
_atom_site_type_symbol
_atom_site_fract_x
_atom_site_fract_y
_atom_site_fract_z
_atom_site_U_iso_or_equiv
_atom_site_adp_type
_atom_site_occupancy
_atom_site_site_symmetry_order
_atom_site_calc_flag
_atom_site_refinement_flags_posn
_atom_site_refinement_flags_adp
C1 C 0.9619(3) 0.9197(2) 0.33441(19) 0.0254(9) Uani 1 1 d . .
C2 C 0.9193(3) 0.8567(3) 0.27979(19) 0.0308(10) Uani 1 1 d . .
C3 C 0.9273(3) 0.7691(3) 0.28169(19) 0.0268(9) Uani 1 1 d . .
C4 C 0.9918(3) 0.7312(2) 0.33578(18) 0.0221(8) Uani 1 1 d . .
C5 C 1.0233(2) 0.7651(2) 0.40150(18) 0.0207(8) Uani 1 1 d . .
C6 C 0.9843(2) 0.8368(2) 0.42826(18) 0.0208(8) Uani 1 1 d . .
C7 C 0.9479(3) 0.9048(2) 0.39474(18) 0.0226(9) Uani 1 1 d . .
C8 C 0.8617(4) 0.8900(3) 0.2263(2) 0.0456(13) Uani 1 1 d . .
H8 H 0.859697 0.948837 0.225959 0.055 Uiso 1 1 calc R U
C9 C 0.8073(4) 0.8371(3) 0.1733(2) 0.0560(16) Uani 1 1 d . .
H9 H 0.765010 0.859174 0.137768 0.067 Uiso 1 1 calc R U
C10 C 0.8157(4) 0.7536(3) 0.1734(2) 0.0459(13) Uani 1 1 d . .
H10 H 0.779164 0.717700 0.136954 0.055 Uiso 1 1 calc R U
C11 C 0.8762(3) 0.7178(3) 0.2251(2) 0.0319(10) Uani 1 1 d . .
C12 C 0.8997(3) 0.9635(2) 0.41837(19) 0.0274(9) Uani 1 1 d . .
H12 H 0.875464 1.008458 0.394529 0.033 Uiso 1 1 calc R U
C13 C 0.8870(3) 0.9565(3) 0.47641(19) 0.0290(10) Uani 1 1 d . .
H13 H 0.846903 0.991287 0.490143 0.035 Uiso 1 1 calc R U
C14 C 0.9333(3) 0.8983(3) 0.51375(19) 0.0260(9) Uani 1 1 d . .
H14 H 0.928636 0.896446 0.555177 0.031 Uiso 1 1 calc R U
C15 C 0.9874(3) 0.8414(2) 0.49314(18) 0.0210(8) Uani 1 1 d . .
C16 C 1.0541(2) 0.7950(2) 0.53857(17) 0.0185(8) Uani 1 1 d . .
C17 C 1.1130(2) 0.7463(2) 0.51494(17) 0.0188(8) Uani 1 1 d . .
C18 C 1.0908(2) 0.7245(2) 0.44696(17) 0.0186(8) Uani 1 1 d . .
C19 C 1.1328(2) 0.6550(2) 0.42795(17) 0.0174(8) Uani 1 1 d . .
C20 C 1.0959(3) 0.6163(2) 0.36556(17) 0.0192(8) Uani 1 1 d . .
C21 C 1.0220(3) 0.6521(2) 0.32036(18) 0.0200(8) Uani 1 1 d . .
C22 C 0.9749(3) 0.6031(2) 0.25977(18) 0.0227(9) Uani 1 1 d . .
C23 C 0.8949(3) 0.6300(3) 0.21683(18) 0.0269(9) Uani 1 1 d . .
C24 C 0.8406(3) 0.5757(3) 0.1645(2) 0.0336(10) Uani 1 1 d . .
H24 H 0.783691 0.593304 0.137883 0.040 Uiso 1 1 calc R U
C25 C 0.8669(3) 0.4971(3) 0.14989(18) 0.0294(9) Uani 1 1 d . .
C26 C 0.9509(3) 0.4741(2) 0.18947(18) 0.0263(9) Uani 1 1 d . .
H26 H 0.972647 0.422327 0.178677 0.032 Uiso 1 1 calc R U
C27 C 1.0048(3) 0.5241(2) 0.24452(18) 0.0213(8) Uani 1 1 d . .
C28 C 1.1305(3) 0.5386(2) 0.34816(17) 0.0190(8) Uani 1 1 d . .
C29 C 1.0888(3) 0.4950(2) 0.28761(17) 0.0201(8) Uani 1 1 d . .
C30 C 1.1311(3) 0.4241(2) 0.27066(18) 0.0233(9) Uani 1 1 d . .
H30 H 1.109346 0.398583 0.227823 0.028 Uiso 1 1 calc R U
C31 C 1.2019(3) 0.3921(2) 0.31437(19) 0.0225(8) Uani 1 1 d . .
H31 H 1.228874 0.344655 0.301286 0.027 Uiso 1 1 calc R U
C32 C 1.2368(2) 0.4268(2) 0.37852(17) 0.0183(8) Uani 1 1 d . .
C33 C 1.2058(2) 0.5052(2) 0.39357(18) 0.0185(8) Uani 1 1 d . .
C34 C 1.2505(2) 0.5507(2) 0.45490(17) 0.0159(8) Uani 1 1 d . .
C35 C 1.2124(2) 0.6229(2) 0.47327(17) 0.0175(8) Uani 1 1 d . .
C36 C 1.2509(2) 0.6637(2) 0.53534(17) 0.0172(8) Uani 1 1 d . .
C37 C 1.1891(2) 0.7129(2) 0.55893(17) 0.0176(8) Uani 1 1 d . .
C38 C 1.1965(2) 0.7195(2) 0.62331(17) 0.0194(8) Uani 1 1 d . .
H38 H 1.244737 0.692922 0.652165 0.023 Uiso 1 1 calc R U
C39 C 1.1362(3) 0.7632(2) 0.64677(17) 0.0206(8) Uani 1 1 d . .
C40 C 1.0666(3) 0.8028(2) 0.60370(18) 0.0216(8) Uani 1 1 d . .
H40 H 1.026860 0.835863 0.619254 0.026 Uiso 1 1 calc R U
C41 C 1.3428(2) 0.6462(2) 0.57322(17) 0.0176(8) Uani 1 1 d . .
C42 C 1.3786(2) 0.5718(2) 0.55563(17) 0.0173(8) Uani 1 1 d . .
C43 C 1.3306(2) 0.5217(2) 0.49750(17) 0.0167(8) Uani 1 1 d . .
C44 C 1.3619(2) 0.4420(2) 0.48242(17) 0.0173(8) Uani 1 1 d . .
C45 C 1.3085(2) 0.3895(2) 0.42683(18) 0.0185(8) Uani 1 1 d . .
C46 C 1.3294(3) 0.3035(2) 0.42197(18) 0.0208(8) Uani 1 1 d . .
C47 C 1.4157(3) 0.2845(2) 0.45985(18) 0.0221(8) Uani 1 1 d . .
H47 H 1.436187 0.231420 0.450496 0.026 Uiso 1 1 calc R U
C48 C 1.4754(2) 0.3377(2) 0.51116(18) 0.0178(8) Uani 1 1 d . .
C49 C 1.4441(2) 0.4154(2) 0.52581(17) 0.0170(8) Uani 1 1 d . .
C50 C 1.4938(2) 0.4657(2) 0.58449(17) 0.0156(8) Uani 1 1 d . .
C51 C 1.4621(2) 0.5437(2) 0.59928(17) 0.0162(8) Uani 1 1 d . .
C52 C 1.5100(2) 0.5923(2) 0.65790(17) 0.0166(8) Uani 1 1 d . .
C53 C 1.4812(2) 0.6738(2) 0.67075(17) 0.0179(8) Uani 1 1 d . .
C54 C 1.5347(3) 0.7263(2) 0.72606(18) 0.0207(8) Uani 1 1 d . .
C55 C 1.5098(3) 0.8083(2) 0.73458(18) 0.0243(9) Uani 1 1 d . .
H55 H 1.544450 0.843328 0.772081 0.029 Uiso 1 1 calc R U
C56 C 1.4360(3) 0.8396(2) 0.68986(18) 0.0204(8) Uani 1 1 d . .
C57 C 1.3835(2) 0.7870(2) 0.63670(18) 0.0193(8) Uani 1 1 d . .
H57 H 1.333688 0.808507 0.605415 0.023 Uiso 1 1 calc R U
C58 C 1.4016(2) 0.7032(2) 0.62763(17) 0.0175(8) Uani 1 1 d . .
C59 C 1.6137(3) 0.6942(2) 0.77296(19) 0.0252(9) Uani 1 1 d . .
C60 C 1.6372(3) 0.6118(2) 0.76170(18) 0.0214(8) Uani 1 1 d . .
C61 C 1.5874(2) 0.5617(2) 0.70252(17) 0.0189(8) Uani 1 1 d . .
C62 C 1.6177(2) 0.4822(2) 0.68819(18) 0.0180(8) Uani 1 1 d . .
C63 C 1.5726(2) 0.4362(2) 0.62907(17) 0.0165(8) Uani 1 1 d . .
C64 C 1.6053(2) 0.3570(2) 0.61380(18) 0.0180(8) Uani 1 1 d . .
C65 C 1.5594(2) 0.3087(2) 0.55426(18) 0.0182(8) Uani 1 1 d . .
C66 C 1.5927(3) 0.2315(2) 0.54110(18) 0.0211(8) Uani 1 1 d . .
H66 H 1.563756 0.200230 0.500680 0.025 Uiso 1 1 calc R U
C67 C 1.6665(3) 0.1996(2) 0.58542(18) 0.0205(8) Uani 1 1 d . .
C68 C 1.7100(3) 0.2468(2) 0.64338(18) 0.0212(8) Uani 1 1 d . .
H68 H 1.761017 0.225330 0.673695 0.025 Uiso 1 1 calc R U
C69 C 1.6817(2) 0.3245(2) 0.65890(18) 0.0203(8) Uani 1 1 d . .
C70 C 1.7240(3) 0.3702(2) 0.72199(18) 0.0212(8) Uani 1 1 d . .
C71 C 1.6931(3) 0.4495(2) 0.73594(18) 0.0205(8) Uani 1 1 d . .
C72 C 1.7363(3) 0.4939(2) 0.79653(18) 0.0212(8) Uani 1 1 d . .
C73 C 1.7116(3) 0.5794(2) 0.80853(18) 0.0243(9) Uani 1 1 d . .
C74 C 1.7620(3) 0.6318(3) 0.8634(2) 0.0317(10) Uani 1 1 d . .
H74 H 1.812271 0.610338 0.894405 0.038 Uiso 1 1 calc R U
C75 C 1.7415(3) 0.7142(3) 0.8745(2) 0.0352(11) Uani 1 1 d . .
C76 C 1.6670(3) 0.7434(3) 0.8289(2) 0.0327(10) Uani 1 1 d . .
H76 H 1.651456 0.799161 0.835984 0.039 Uiso 1 1 calc R U
C77 C 1.8029(3) 0.4563(3) 0.84326(19) 0.0278(9) Uani 1 1 d . .
H77 H 1.829794 0.485823 0.884598 0.033 Uiso 1 1 calc R U
C78 C 1.8312(3) 0.3778(2) 0.83147(19) 0.0247(9) Uani 1 1 d . .
C79 C 1.7923(3) 0.3373(2) 0.77009(19) 0.0258(9) Uani 1 1 d . .
H79 H 1.813340 0.284566 0.760531 0.031 Uiso 1 1 calc R U
C80 C 0.8034(3) 0.4393(3) 0.0925(2) 0.0352(10) Uani 1 1 d . .
C81 C 0.7839(4) 0.4831(3) 0.0310(2) 0.0417(12) Uani 1 1 d . .
H81A H 0.756283 0.535992 0.036362 0.063 Uiso 1 1 calc R U
H81B H 0.741005 0.446934 -0.005029 0.063 Uiso 1 1 calc R U
H81C H 0.842129 0.494268 0.022721 0.063 Uiso 1 1 calc R U
C82 C 0.7106(3) 0.4187(3) 0.1036(2) 0.0498(13) Uani 1 1 d . .
H82A H 0.722414 0.391099 0.142750 0.075 Uiso 1 1 calc R U
H82B H 0.669917 0.381523 0.067184 0.075 Uiso 1 1 calc R U
H82C H 0.680548 0.470577 0.107897 0.075 Uiso 1 1 calc R U
C83 C 0.8459(4) 0.3574(3) 0.0825(2) 0.0427(12) Uani 1 1 d . .
H83A H 0.904802 0.369199 0.075192 0.064 Uiso 1 1 calc R U
H83B H 0.803378 0.322794 0.045234 0.064 Uiso 1 1 calc R U
H83C H 0.856998 0.327493 0.120499 0.064 Uiso 1 1 calc R U
C84 C 1.2623(3) 0.2247(2) 0.3875(2) 0.0267(9) Uani 1 1 d . .
C85 C 1.1590(3) 0.2389(3) 0.3655(2) 0.0355(11) Uani 1 1 d . .
H85A H 1.142143 0.264176 0.325082 0.053 Uiso 1 1 calc R U
H85B H 1.145506 0.276363 0.397993 0.053 Uiso 1 1 calc R U
H85C H 1.123074 0.185222 0.359236 0.053 Uiso 1 1 calc R U
C86 C 1.2885(3) 0.1831(3) 0.3322(2) 0.0376(11) Uani 1 1 d . .
H86A H 1.247874 0.132379 0.313514 0.056 Uiso 1 1 calc R U
H86B H 1.353045 0.168433 0.347909 0.056 Uiso 1 1 calc R U
H86C H 1.281585 0.221833 0.299521 0.056 Uiso 1 1 calc R U
C87 C 1.2715(3) 0.1622(2) 0.4376(2) 0.0332(10) Uani 1 1 d . .
H87A H 1.257911 0.189239 0.474464 0.050 Uiso 1 1 calc R U
H87B H 1.334858 0.144232 0.451614 0.050 Uiso 1 1 calc R U
H87C H 1.227743 0.113476 0.418652 0.050 Uiso 1 1 calc R U
C88 C 1.1430(3) 0.7650(3) 0.71746(19) 0.0265(9) Uani 1 1 d . .
C89 C 1.1136(4) 0.8466(3) 0.7414(2) 0.0567(16) Uani 1 1 d . .
H89A H 1.049894 0.854712 0.715187 0.085 Uiso 1 1 calc R U
H89B H 1.155035 0.892968 0.738572 0.085 Uiso 1 1 calc R U
H89C H 1.116794 0.845052 0.786038 0.085 Uiso 1 1 calc R U
C90 C 1.2416(3) 0.7525(3) 0.7601(2) 0.0410(12) Uani 1 1 d . .
H90A H 1.284987 0.793829 0.753027 0.061 Uiso 1 1 calc R U
H90B H 1.257883 0.696080 0.749596 0.061 Uiso 1 1 calc R U
H90C H 1.245044 0.759653 0.805058 0.061 Uiso 1 1 calc R U
C91 C 1.0777(4) 0.6937(4) 0.7227(2) 0.0567(15) Uani 1 1 d . .
H91A H 1.075168 0.697237 0.766246 0.085 Uiso 1 1 calc R U
H91B H 1.100594 0.639978 0.712637 0.085 Uiso 1 1 calc R U
H91C H 1.015553 0.698201 0.692400 0.085 Uiso 1 1 calc R U
C92 C 1.4172(3) 0.9327(2) 0.69950(19) 0.0269(9) Uani 1 1 d . .
C93 C 1.4832(3) 0.9833(3) 0.6756(3) 0.0455(12) Uani 1 1 d . .
H93A H 1.472710 1.042792 0.680564 0.068 Uiso 1 1 calc R U
H93B H 1.472084 0.965038 0.630383 0.068 Uiso 1 1 calc R U
H93C H 1.547368 0.974550 0.700547 0.068 Uiso 1 1 calc R U
C94 C 1.4339(4) 0.9610(3) 0.7704(2) 0.0458(13) Uani 1 1 d . .
H94A H 1.498618 0.954324 0.795382 0.069 Uiso 1 1 calc R U
H94B H 1.392928 0.926927 0.785892 0.069 Uiso 1 1 calc R U
H94C H 1.420990 1.019950 0.775217 0.069 Uiso 1 1 calc R U
C95 C 1.3175(3) 0.9495(2) 0.6626(2) 0.0309(10) Uani 1 1 d . .
H95A H 1.307218 1.008011 0.672675 0.046 Uiso 1 1 calc R U
H95B H 1.274744 0.912880 0.674698 0.046 Uiso 1 1 calc R U
H95C H 1.306470 0.938341 0.616570 0.046 Uiso 1 1 calc R U
C96 C 1.6918(3) 0.1089(2) 0.57428(18) 0.0234(9) Uani 1 1 d . .
C97 C 1.7896(4) 0.0949(3) 0.6138(4) 0.070(2) Uani 1 1 d . .
H97A H 1.804531 0.038676 0.601396 0.105 Uiso 1 1 calc R U
H97B H 1.795355 0.100289 0.659173 0.105 Uiso 1 1 calc R U
H97C H 1.832485 0.136524 0.606522 0.105 Uiso 1 1 calc R U
C98 C 1.6253(5) 0.0539(3) 0.5928(4) 0.087(3) Uani 1 1 d . .
H98A H 1.561751 0.061086 0.565719 0.131 Uiso 1 1 calc R U
H98B H 1.631650 0.069276 0.637668 0.131 Uiso 1 1 calc R U
H98C H 1.639006 -0.004661 0.586944 0.131 Uiso 1 1 calc R U
C99 C 1.6828(7) 0.0866(5) 0.5057(3) 0.112(4) Uani 1 1 d . .
H99A H 1.710544 0.033537 0.501297 0.167 Uiso 1 1 calc R U
H99B H 1.714956 0.130707 0.491373 0.167 Uiso 1 1 calc R U
H99C H 1.617159 0.081076 0.479516 0.167 Uiso 1 1 calc R U
C100 C 1.8970(3) 0.3336(3) 0.88480(19) 0.0306(10) Uani 1 1 d . .
C101 C 1.9665(4) 0.3962(3) 0.9341(3) 0.0527(14) Uani 1 1 d . .
H10A H 1.933651 0.433088 0.955456 0.079 Uiso 1 1 calc R U
H10B H 2.000073 0.429615 0.912772 0.079 Uiso 1 1 calc R U
H10C H 2.010520 0.366191 0.965841 0.079 Uiso 1 1 calc R U
C102 C 1.9500(4) 0.2691(3) 0.8592(2) 0.0498(14) Uani 1 1 d . .
H10D H 1.992744 0.244069 0.894977 0.075 Uiso 1 1 calc R U
H10E H 1.985102 0.296325 0.835687 0.075 Uiso 1 1 calc R U
H10F H 1.906113 0.225288 0.830517 0.075 Uiso 1 1 calc R U
C103 C 1.8371(4) 0.2876(3) 0.9165(2) 0.0426(12) Uani 1 1 d . .
H10G H 1.800116 0.327437 0.931578 0.064 Uiso 1 1 calc R U
H10H H 1.877123 0.261460 0.952751 0.064 Uiso 1 1 calc R U
H10I H 1.795818 0.244359 0.885309 0.064 Uiso 1 1 calc R U
C104 C 1.8014(4) 0.7681(3) 0.9347(2) 0.0464(13) Uani 1 1 d . .
C105 C 1.9016(4) 0.7770(4) 0.9347(3) 0.0671(17) Uani 1 1 d . .
H10J H 1.939708 0.812310 0.973145 0.101 Uiso 1 1 calc R U
H10K H 1.902995 0.802678 0.896636 0.101 Uiso 1 1 calc R U
H10L H 1.925985 0.721614 0.934267 0.101 Uiso 1 1 calc R U
C106 C 1.7655(5) 0.8557(3) 0.9388(3) 0.088(3) Uani 1 1 d . .
H10M H 1.702231 0.850684 0.940257 0.133 Uiso 1 1 calc R U
H10N H 1.765718 0.883126 0.901187 0.133 Uiso 1 1 calc R U
H10O H 1.805757 0.889177 0.977574 0.133 Uiso 1 1 calc R U
C107 C 1.7989(4) 0.7277(3) 0.9942(2) 0.0548(15) Uani 1 1 d . .
H10P H 1.734947 0.722788 0.994417 0.082 Uiso 1 1 calc R U
H10Q H 1.837613 0.762617 1.032751 0.082 Uiso 1 1 calc R U
H10R H 1.822480 0.672048 0.993514 0.082 Uiso 1 1 calc R U
C108 C 0.4757(5) 0.2170(5) 0.7333(5) 0.098(3) Uani 1 1 d . .
C109 C 0.4706(6) 0.2229(4) 0.6702(4) 0.087(2) Uani 1 1 d . .
H109 H 0.525383 0.230728 0.659500 0.104 Uiso 1 1 calc R U
C110 C 0.3875(6) 0.2173(5) 0.6249(4) 0.096(2) Uani 1 1 d . .
H110 H 0.383462 0.221811 0.581781 0.116 Uiso 1 1 calc R U
C111 C 0.3090(6) 0.2055(5) 0.6393(4) 0.094(2) Uani 1 1 d . .
H111 H 0.250762 0.201403 0.606093 0.113 Uiso 1 1 calc R U
C112 C 0.3120(5) 0.1993(4) 0.7000(4) 0.0777(19) Uani 1 1 d . .
H112 H 0.256144 0.191838 0.709443 0.093 Uiso 1 1 calc R U
C113 C 0.3953(6) 0.2038(5) 0.7479(4) 0.094(2) Uani 1 1 d . .
H113 H 0.398164 0.197982 0.790595 0.113 Uiso 1 1 calc R U
O1 O 0.9968(2) 0.98693(18) 0.32809(13) 0.0330(7) Uani 1 1 d . .
CL1 Cl 0.5831(2) 0.2144(3) 0.7879(2) 0.204(2) Uani 1 1 d . .
CL2 Cl 0.7060(5) 0.0324(4) 0.1194(3) 0.278(3) Uani 1 1 d . U
C120 C 0.6759(9) 0.0627(9) 0.0503(5) 0.202(6) Uani 1 1 d G U
C125 C 0.6219(8) 0.0012(6) 0.0039(7) 0.199(5) Uani 1 1 d G U
H125 H 0.606861 -0.051405 0.015849 0.239 Uiso 1 1 calc R U
C124 C 0.5898(8) 0.0165(8) -0.0599(6) 0.253(8) Uani 1 1 d G U
H124 H 0.552889 -0.025609 -0.091532 0.304 Uiso 1 1 calc R U
C121 C 0.6118(10) 0.0934(10) -0.0773(5) 0.265(8) Uani 1 1 d G U
H121 H 0.589860 0.103852 -0.120909 0.318 Uiso 1 1 calc R U
C123 C 0.6658(11) 0.1550(7) -0.0310(7) 0.279(9) Uani 1 1 d G U
H123 H 0.680802 0.207518 -0.042904 0.335 Uiso 1 1 calc R U
C122 C 0.6979(10) 0.1396(8) 0.0328(6) 0.278(9) Uani 1 1 d G U
H122 H 0.734775 0.181724 0.064478 0.334 Uiso 1 1 calc R U

loop_
_atom_site_aniso_label
_atom_site_aniso_U_11
_atom_site_aniso_U_22
_atom_site_aniso_U_33
_atom_site_aniso_U_23
_atom_site_aniso_U_13
_atom_site_aniso_U_12
C1 0.028(2) 0.019(2) 0.030(2) 0.0086(17) 0.0073(18) 0.0176(17)
C2 0.034(2) 0.036(2) 0.019(2) 0.0081(18) 0.0012(18) 0.0168(19)
C3 0.028(2) 0.030(2) 0.020(2) 0.0040(17) 0.0018(17) 0.0107(18)
C4 0.0187(19) 0.024(2) 0.020(2) 0.0023(16) 0.0009(16) 0.0057(16)
C5 0.0138(18) 0.024(2) 0.023(2) 0.0034(16) 0.0034(16) 0.0056(15)
C6 0.0147(18) 0.0202(19) 0.025(2) 0.0014(16) 0.0033(16) 0.0058(15)
C7 0.020(2) 0.022(2) 0.020(2) 0.0021(16) -0.0009(16) 0.0091(16)
C8 0.067(3) 0.036(3) 0.025(2) 0.004(2) 0.001(2) 0.024(2)
C9 0.078(4) 0.047(3) 0.023(2) 0.002(2) -0.014(2) 0.032(3)
C10 0.055(3) 0.042(3) 0.024(2) -0.002(2) -0.010(2) 0.021(2)
C11 0.035(2) 0.031(2) 0.025(2) 0.0026(18) 0.0021(19) 0.0153(19)
C12 0.025(2) 0.026(2) 0.028(2) 0.0051(17) 0.0018(17) 0.0136(17)
C13 0.022(2) 0.036(2) 0.027(2) 0.0015(18) 0.0057(17) 0.0166(18)
C14 0.018(2) 0.036(2) 0.023(2) 0.0061(17) 0.0031(16) 0.0116(17)
C15 0.0174(19) 0.024(2) 0.021(2) 0.0046(16) 0.0032(16) 0.0096(16)
C16 0.0148(18) 0.0180(18) 0.022(2) 0.0014(15) 0.0046(15) 0.0030(15)
C17 0.0182(19) 0.0160(18) 0.021(2) 0.0030(15) 0.0047(16) 0.0031(15)
C18 0.0196(19) 0.0167(18) 0.0178(19) 0.0040(15) 0.0027(16) 0.0060(15)
C19 0.0140(18) 0.0173(18) 0.020(2) 0.0054(15) 0.0039(15) 0.0040(15)
C20 0.0206(19) 0.0184(19) 0.0171(19) 0.0022(15) 0.0037(16) 0.0049(15)
C21 0.0188(19) 0.0202(19) 0.020(2) 0.0048(15) 0.0032(16) 0.0047(15)
C22 0.022(2) 0.026(2) 0.017(2) 0.0050(16) 0.0011(16) 0.0032(16)
C23 0.030(2) 0.032(2) 0.014(2) 0.0019(16) -0.0001(17) 0.0116(18)
C24 0.028(2) 0.037(2) 0.028(2) 0.0047(19) -0.0034(18) 0.0129(19)
C25 0.035(2) 0.035(2) 0.014(2) 0.0040(17) 0.0015(18) 0.0063(19)
C26 0.033(2) 0.025(2) 0.018(2) 0.0024(16) 0.0045(18) 0.0064(18)
C27 0.021(2) 0.021(2) 0.018(2) 0.0023(15) 0.0012(16) 0.0035(16)
C28 0.0188(19) 0.0179(19) 0.019(2) 0.0024(15) 0.0041(16) 0.0029(15)
C29 0.023(2) 0.0181(19) 0.019(2) 0.0012(15) 0.0053(16) 0.0036(16)
C30 0.027(2) 0.0176(19) 0.021(2) 0.0000(16) 0.0024(17) 0.0031(16)
C31 0.021(2) 0.0150(18) 0.031(2) 0.0003(16) 0.0086(17) 0.0038(15)
C32 0.0161(18) 0.0151(18) 0.021(2) 0.0012(15) 0.0024(15) 0.0002(15)
C33 0.0164(19) 0.0174(19) 0.021(2) 0.0019(15) 0.0055(16) 0.0037(15)
C34 0.0145(18) 0.0147(18) 0.0169(19) 0.0032(14) 0.0025(15) 0.0027(14)
C35 0.0148(18) 0.0170(18) 0.020(2) 0.0029(15) 0.0037(15) 0.0027(15)
C36 0.0196(19) 0.0148(18) 0.0172(19) 0.0053(14) 0.0046(15) 0.0062(15)
C37 0.0145(18) 0.0149(18) 0.022(2) 0.0031(15) 0.0029(15) 0.0051(14)
C38 0.0182(19) 0.0188(19) 0.019(2) 0.0046(15) 0.0021(15) 0.0051(15)
C39 0.0192(19) 0.024(2) 0.018(2) 0.0033(15) 0.0053(16) 0.0030(16)
C40 0.0174(19) 0.027(2) 0.021(2) 0.0041(16) 0.0063(16) 0.0095(16)
C41 0.0144(18) 0.0183(19) 0.0186(19) 0.0056(15) 0.0021(15) 0.0048(15)
C42 0.0179(19) 0.0126(18) 0.022(2) 0.0016(15) 0.0068(16) 0.0034(15)
C43 0.0158(18) 0.0156(18) 0.0193(19) 0.0044(15) 0.0055(15) 0.0035(15)
C44 0.0155(18) 0.0135(18) 0.023(2) 0.0024(15) 0.0061(16) 0.0026(15)
C45 0.0143(18) 0.0162(18) 0.024(2) 0.0005(15) 0.0056(16) 0.0032(15)
C46 0.0188(19) 0.0191(19) 0.023(2) -0.0006(15) 0.0053(16) 0.0051(16)
C47 0.024(2) 0.0161(19) 0.026(2) 0.0011(16) 0.0070(17) 0.0046(16)
C48 0.0155(18) 0.0148(18) 0.024(2) 0.0045(15) 0.0064(16) 0.0049(15)
C49 0.0155(18) 0.0135(18) 0.024(2) 0.0060(15) 0.0069(16) 0.0047(15)
C50 0.0151(18) 0.0129(17) 0.0189(19) 0.0039(14) 0.0046(15) 0.0029(14)
C51 0.0142(18) 0.0154(18) 0.0189(19) 0.0049(15) 0.0041(15) 0.0048(14)
C52 0.0152(18) 0.0146(18) 0.020(2) 0.0035(15) 0.0051(15) 0.0033(15)
C53 0.0155(18) 0.0150(18) 0.021(2) 0.0004(15) 0.0037(16) 0.0025(15)
C54 0.0176(19) 0.021(2) 0.021(2) 0.0018(16) 0.0028(16) 0.0053(16)
C55 0.027(2) 0.019(2) 0.020(2) -0.0030(16) -0.0008(17) 0.0013(16)
C56 0.0204(19) 0.0154(19) 0.021(2) 0.0025(15) 0.0011(16) 0.0044(15)
C57 0.0178(19) 0.0172(19) 0.021(2) 0.0067(15) 0.0026(16) 0.0063(15)
C58 0.0176(19) 0.0178(19) 0.0157(19) 0.0009(15) 0.0037(15) 0.0040(15)
C59 0.025(2) 0.020(2) 0.023(2) 0.0020(16) -0.0024(17) 0.0024(16)
C60 0.023(2) 0.0183(19) 0.020(2) 0.0024(15) 0.0040(16) 0.0058(16)
C61 0.0182(19) 0.0190(19) 0.0172(19) 0.0031(15) 0.0021(16) 0.0037(15)
C62 0.0158(18) 0.0156(18) 0.023(2) 0.0045(15) 0.0054(16) 0.0052(15)
C63 0.0168(18) 0.0130(18) 0.0204(19) 0.0050(15) 0.0064(15) 0.0027(15)
C64 0.0167(19) 0.0133(18) 0.025(2) 0.0046(15) 0.0082(16) 0.0032(15)
C65 0.0174(19) 0.0131(18) 0.025(2) 0.0047(15) 0.0068(16) 0.0060(15)
C66 0.020(2) 0.0187(19) 0.023(2) 0.0035(15) 0.0044(16) 0.0025(16)
C67 0.0181(19) 0.0161(19) 0.029(2) 0.0064(16) 0.0084(17) 0.0046(15)
C68 0.0171(19) 0.0192(19) 0.027(2) 0.0087(16) 0.0048(16) 0.0081(15)
C69 0.0160(19) 0.0187(19) 0.027(2) 0.0056(16) 0.0066(16) 0.0037(15)
C70 0.020(2) 0.0174(19) 0.026(2) 0.0077(16) 0.0050(17) 0.0038(15)
C71 0.0181(19) 0.0176(19) 0.025(2) 0.0067(16) 0.0043(16) 0.0058(15)
C72 0.0183(19) 0.0206(19) 0.023(2) 0.0042(16) 0.0031(16) 0.0070(16)
C73 0.023(2) 0.026(2) 0.020(2) 0.0036(16) 0.0005(17) 0.0079(17)
C74 0.028(2) 0.029(2) 0.027(2) 0.0051(18) -0.0067(18) 0.0077(18)
C75 0.037(3) 0.032(2) 0.024(2) 0.0012(18) -0.0066(19) 0.009(2)
C76 0.036(2) 0.023(2) 0.029(2) -0.0013(18) -0.0019(19) 0.0076(18)
C77 0.030(2) 0.029(2) 0.019(2) 0.0042(17) -0.0004(17) 0.0061(18)
C78 0.022(2) 0.024(2) 0.026(2) 0.0087(17) 0.0039(17) 0.0116(17)
C79 0.025(2) 0.020(2) 0.031(2) 0.0065(17) 0.0048(18) 0.0094(17)
C80 0.042(3) 0.033(2) 0.021(2) 0.0009(18) -0.0030(19) 0.003(2)
C81 0.050(3) 0.040(3) 0.021(2) 0.0005(19) -0.007(2) 0.008(2)
C82 0.042(3) 0.057(3) 0.038(3) 0.001(2) 0.000(2) -0.007(2)
C83 0.057(3) 0.035(3) 0.022(2) -0.0036(19) -0.004(2) 0.005(2)
C84 0.022(2) 0.019(2) 0.035(2) -0.0006(17) 0.0040(18) 0.0035(16)
C85 0.024(2) 0.023(2) 0.052(3) 0.0068(19) 0.002(2) -0.0013(17)
C86 0.038(3) 0.029(2) 0.039(3) -0.0128(19) 0.008(2) -0.001(2)
C87 0.028(2) 0.018(2) 0.046(3) 0.0036(18) 0.002(2) -0.0020(17)
C88 0.026(2) 0.034(2) 0.022(2) 0.0085(17) 0.0092(17) 0.0102(18)
C89 0.089(4) 0.061(3) 0.026(3) 0.008(2) 0.021(3) 0.045(3)
C90 0.033(2) 0.068(3) 0.020(2) 0.010(2) 0.0040(19) 0.015(2)
C91 0.048(3) 0.089(4) 0.035(3) 0.031(3) 0.012(2) -0.005(3)
C92 0.028(2) 0.019(2) 0.026(2) -0.0028(16) 0.0011(18) 0.0072(17)
C93 0.043(3) 0.022(2) 0.069(3) 0.012(2) 0.014(3) 0.005(2)
C94 0.059(3) 0.034(3) 0.029(2) -0.009(2) -0.005(2) 0.022(2)
C95 0.035(2) 0.019(2) 0.034(2) -0.0030(17) 0.0047(19) 0.0130(18)
C96 0.025(2) 0.020(2) 0.027(2) 0.0034(16) 0.0088(17) 0.0105(16)
C97 0.037(3) 0.030(3) 0.123(6) -0.009(3) 0.002(3) 0.015(2)
C98 0.094(5) 0.018(3) 0.194(8) 0.021(4) 0.105(6) 0.013(3)
C99 0.213(10) 0.078(5) 0.036(3) 0.001(3) 0.021(4) 0.108(6)
C100 0.035(2) 0.028(2) 0.024(2) 0.0062(17) 0.0006(18) 0.0145(19)
C101 0.041(3) 0.042(3) 0.052(3) 0.015(2) -0.020(2) 0.010(2)
C102 0.054(3) 0.062(3) 0.039(3) 0.024(2) 0.013(2) 0.045(3)
C103 0.052(3) 0.042(3) 0.033(3) 0.018(2) 0.009(2) 0.013(2)
C104 0.050(3) 0.027(2) 0.039(3) -0.003(2) -0.017(2) 0.008(2)
C105 0.063(4) 0.056(3) 0.055(4) -0.001(3) -0.015(3) -0.011(3)
C106 0.099(5) 0.037(3) 0.067(4) -0.022(3) -0.052(4) 0.026(3)
C107 0.059(3) 0.057(3) 0.029(3) -0.011(2) -0.010(2) 0.020(3)
C108 0.070(5) 0.096(6) 0.128(7) 0.040(5) 0.027(5) 0.001(4)
C109 0.089(6) 0.066(4) 0.129(7) 0.039(4) 0.063(5) 0.005(4)
C110 0.081(6) 0.109(6) 0.095(6) 0.019(5) 0.025(5) -0.017(5)
C111 0.088(6) 0.098(6) 0.087(6) 0.006(4) 0.020(5) -0.021(4)
C112 0.056(4) 0.080(5) 0.102(6) 0.001(4) 0.035(4) 0.003(3)
C113 0.086(6) 0.111(6) 0.091(6) 0.007(5) 0.039(5) 0.001(5)
O1 0.0425(18) 0.0301(17) 0.0270(16) 0.0099(12) 0.0091(13) 0.0157(14)
CL1 0.0850(18) 0.274(5) 0.218(4) 0.124(3) -0.018(2) -0.013(2)
CL2 0.334(8) 0.239(6) 0.239(5) 0.049(4) 0.050(5) 0.103(5)
C120 0.203(14) 0.184(12) 0.186(9) 0.004(8) 0.023(11) 0.009(11)
C125 0.147(12) 0.193(11) 0.252(10) -0.062(10) 0.082(10) 0.006(9)
C124 0.229(16) 0.245(16) 0.237(11) -0.057(13) 0.039(15) -0.043(14)
C121 0.246(17) 0.274(19) 0.225(13) -0.055(11) 0.044(13) -0.096(16)
C123 0.35(2) 0.281(17) 0.163(11) -0.020(10) 0.055(15) -0.124(16)
C122 0.36(2) 0.217(15) 0.189(11) -0.002(10) 0.022(16) -0.084(16)

loop_
_atom_type_symbol
_atom_type_description
_atom_type_scat_dispersion_real
_atom_type_scat_dispersion_imag
_atom_type_scat_source
C C 0.0181 0.0091 'International Tables Vol C Tables 4.2.6.8 and 6.1.1.4'
H H 0.0000 0.0000 'International Tables Vol C Tables 4.2.6.8 and 6.1.1.4'
O O 0.0492 0.0322 'International Tables Vol C Tables 4.2.6.8 and 6.1.1.4'
Cl Cl 0.3639 0.7018 'International Tables Vol C Tables 4.2.6.8 and 6.1.1.4'

loop_
_geom_angle_atom_site_label_1
_geom_angle_atom_site_label_2
_geom_angle_atom_site_label_3
_geom_angle
O1 C1 C7 120.9(4)
O1 C1 C2 121.6(4)
C7 C1 C2 116.8(4)
C8 C2 C3 122.0(4)
C8 C2 C1 113.3(4)
C3 C2 C1 124.5(3)
C11 C3 C2 116.1(3)
C11 C3 C4 119.6(3)
C2 C3 C4 124.0(4)
C21 C4 C5 117.7(3)
C21 C4 C3 116.0(3)
C5 C4 C3 126.2(3)
C18 C5 C4 119.4(3)
C18 C5 C6 115.4(3)
C4 C5 C6 125.0(3)
C7 C6 C15 116.1(3)
C7 C6 C5 124.4(3)
C15 C6 C5 119.4(3)
C12 C7 C6 121.8(4)
C12 C7 C1 116.1(3)
C6 C7 C1 122.0(3)
C9 C8 C2 120.2(4)
C9 C8 H8 119.9
C2 C8 H8 119.9
C10 C9 C8 118.7(4)
C10 C9 H9 120.7
C8 C9 H9 120.7
C9 C10 C11 122.9(4)
C9 C10 H10 118.6
C11 C10 H10 118.6
C10 C11 C3 119.9(4)
C10 C11 C23 119.3(4)
C3 C11 C23 120.3(3)
C13 C12 C7 120.1(4)
C13 C12 H12 120.0
C7 C12 H12 120.0
C14 C13 C12 118.6(4)
C14 C13 H13 120.7
C12 C13 H13 120.7
C13 C14 C15 122.4(4)
C13 C14 H14 118.8
C15 C14 H14 118.8
C14 C15 C6 118.6(3)
C14 C15 C16 121.0(3)
C6 C15 C16 120.0(3)
C40 C16 C17 119.7(3)
C40 C16 C15 122.9(3)
C17 C16 C15 117.2(3)
C37 C17 C16 118.9(3)
C37 C17 C18 120.6(3)
C16 C17 C18 120.3(3)
C19 C18 C5 121.2(3)
C19 C18 C17 116.7(3)
C5 C18 C17 121.9(3)
C20 C19 C18 119.4(3)
C20 C19 C35 120.2(3)
C18 C19 C35 120.4(3)
C19 C20 C21 119.5(3)
C19 C20 C28 119.7(3)
C21 C20 C28 120.8(3)
C4 C21 C20 121.1(3)
C4 C21 C22 121.0(3)
C20 C21 C22 117.8(3)
C23 C22 C27 118.4(3)
C23 C22 C21 120.5(3)
C27 C22 C21 121.0(3)
C24 C23 C22 119.9(4)
C24 C23 C11 122.0(3)
C22 C23 C11 117.9(4)
C25 C24 C23 122.4(4)
C25 C24 H24 118.8
C23 C24 H24 118.8
C26 C25 C24 117.0(4)
C26 C25 C80 122.9(4)
C24 C25 C80 120.1(4)
C25 C26 C27 122.6(4)
C25 C26 H26 118.7
C27 C26 H26 118.7
C26 C27 C22 119.2(3)
C26 C27 C29 121.1(3)
C22 C27 C29 119.7(3)
C29 C28 C33 119.8(3)
C29 C28 C20 120.4(3)
C33 C28 C20 119.7(3)
C28 C29 C30 118.1(3)
C28 C29 C27 119.3(3)
C30 C29 C27 122.6(3)
C31 C30 C29 121.2(3)
C31 C30 H30 119.4
C29 C30 H30 119.4
C30 C31 C32 122.1(3)
C30 C31 H31 118.9
C32 C31 H31 118.9
C31 C32 C33 116.9(3)
C31 C32 C45 122.6(3)
C33 C32 C45 120.2(3)
C32 C33 C28 120.3(3)
C32 C33 C34 119.7(3)
C28 C33 C34 120.0(3)
C35 C34 C43 120.2(3)
C35 C34 C33 119.8(3)
C43 C34 C33 120.0(3)
C36 C35 C34 120.2(3)
C36 C35 C19 119.9(3)
C34 C35 C19 119.9(3)
C35 C36 C41 118.8(3)
C35 C36 C37 116.0(3)
C41 C36 C37 124.8(3)
C38 C37 C17 119.0(3)
C38 C37 C36 121.1(3)
C17 C37 C36 119.4(3)
C39 C38 C37 122.4(3)
C39 C38 H38 118.8
C37 C38 H38 118.8
C38 C39 C40 117.9(3)
C38 C39 C88 121.0(3)
C40 C39 C88 121.0(3)
C16 C40 C39 121.6(3)
C16 C40 H40 119.2
C39 C40 H40 119.2
C42 C41 C36 118.1(3)
C42 C41 C58 118.9(3)
C36 C41 C58 123.0(3)
C41 C42 C43 120.7(3)
C41 C42 C51 119.5(3)
C43 C42 C51 119.7(3)
C34 C43 C42 119.0(3)
C34 C43 C44 120.1(3)
C42 C43 C44 120.9(3)
C45 C44 C49 121.1(3)
C45 C44 C43 120.1(3)
C49 C44 C43 118.7(3)
C44 C45 C46 117.8(3)
C44 C45 C32 117.7(3)
C46 C45 C32 124.5(3)
C47 C46 C45 116.7(3)
C47 C46 C84 113.9(3)
C45 C46 C84 128.6(3)
C46 C47 C48 124.7(3)
C46 C47 H47 117.7
C48 C47 H47 117.7
C47 C48 C49 117.6(3)
C47 C48 C65 121.1(3)
C49 C48 C65 120.5(3)
C48 C49 C44 119.0(3)
C48 C49 C50 120.0(3)
C44 C49 C50 121.0(3)
C51 C50 C63 119.6(3)
C51 C50 C49 120.0(3)
C63 C50 C49 120.4(3)
C50 C51 C52 119.9(3)
C50 C51 C42 119.8(3)
C52 C51 C42 120.3(3)
C61 C52 C51 120.1(3)
C61 C52 C53 120.3(3)
C51 C52 C53 119.6(3)
C58 C53 C54 119.7(3)
C58 C53 C52 120.4(3)
C54 C53 C52 119.8(3)
C55 C54 C53 118.6(3)
C55 C54 C59 121.5(3)
C53 C54 C59 119.9(3)
C56 C55 C54 121.8(3)
C56 C55 H55 119.1
C54 C55 H55 119.1
C57 C56 C55 118.7(3)
C57 C56 C92 122.1(3)
C55 C56 C92 119.2(3)
C56 C57 C58 122.0(3)
C56 C57 H57 119.0
C58 C57 H57 119.0
C57 C58 C53 118.7(3)
C57 C58 C41 122.0(3)
C53 C58 C41 119.2(3)
C76 C59 C60 119.0(3)
C76 C59 C54 121.6(3)
C60 C59 C54 119.4(3)
C59 C60 C73 119.5(3)
C59 C60 C61 120.1(3)
C73 C60 C61 120.4(3)
C52 C61 C62 119.9(3)
C52 C61 C60 120.1(3)
C62 C61 C60 120.0(3)
C63 C62 C61 119.7(3)
C63 C62 C71 121.1(3)
C61 C62 C71 119.2(3)
C62 C63 C50 120.8(3)
C62 C63 C64 119.7(3)
C50 C63 C64 119.6(3)
C69 C64 C65 118.9(3)
C69 C64 C63 120.5(3)
C65 C64 C63 120.5(3)
C66 C65 C64 119.0(3)
C66 C65 C48 122.0(3)
C64 C65 C48 118.8(3)
C67 C66 C65 121.8(3)
C67 C66 H66 119.1
C65 C66 H66 119.1
C68 C67 C66 118.6(3)
C68 C67 C96 120.1(3)
C66 C67 C96 120.8(3)
C67 C68 C69 122.4(3)
C67 C68 H68 118.8
C69 C68 H68 118.8
C68 C69 C64 119.1(3)
C68 C69 C70 121.4(3)
C64 C69 C70 119.3(3)
C79 C70 C71 118.6(4)
C79 C70 C69 121.7(3)
C71 C70 C69 119.7(3)
C72 C71 C70 119.0(3)
C72 C71 C62 121.5(3)
C70 C71 C62 119.5(3)
C77 C72 C71 119.4(3)
C77 C72 C73 121.6(3)
C71 C72 C73 119.0(3)
C74 C73 C60 118.7(3)
C74 C73 C72 121.9(3)
C60 C73 C72 119.3(3)
C75 C74 C73 122.7(4)
C75 C74 H74 118.7
C73 C74 H74 118.7
C76 C75 C74 117.4(4)
C76 C75 C104 123.0(4)
C74 C75 C104 119.6(4)
C75 C76 C59 122.8(4)
C75 C76 H76 118.6
C59 C76 H76 118.6
C78 C77 C72 122.3(4)
C78 C77 H77 118.8
C72 C77 H77 118.8
C77 C78 C79 117.4(3)
C77 C78 C100 121.8(4)
C79 C78 C100 120.6(3)
C78 C79 C70 123.0(4)
C78 C79 H79 118.5
C70 C79 H79 118.5
C83 C80 C25 112.3(4)
C83 C80 C81 108.0(4)
C25 C80 C81 110.0(4)
C83 C80 C82 108.3(4)
C25 C80 C82 109.1(4)
C81 C80 C82 109.0(4)
C80 C81 H81A 109.5
C80 C81 H81B 109.5
H81A C81 H81B 109.5
C80 C81 H81C 109.5
H81A C81 H81C 109.5
H81B C81 H81C 109.5
C80 C82 H82A 109.5
C80 C82 H82B 109.5
H82A C82 H82B 109.5
C80 C82 H82C 109.5
H82A C82 H82C 109.5
H82B C82 H82C 109.5
C80 C83 H83A 109.5
C80 C83 H83B 109.5
H83A C83 H83B 109.5
C80 C83 H83C 109.5
H83A C83 H83C 109.5
H83B C83 H83C 109.5
C86 C84 C85 110.2(4)
C86 C84 C87 108.7(3)
C85 C84 C87 103.0(3)
C86 C84 C46 111.6(3)
C85 C84 C46 115.8(3)
C87 C84 C46 106.9(3)
C84 C85 H85A 109.5
C84 C85 H85B 109.5
H85A C85 H85B 109.5
C84 C85 H85C 109.5
H85A C85 H85C 109.5
H85B C85 H85C 109.5
C84 C86 H86A 109.5
C84 C86 H86B 109.5
H86A C86 H86B 109.5
C84 C86 H86C 109.5
H86A C86 H86C 109.5
H86B C86 H86C 109.5
C84 C87 H87A 109.5
C84 C87 H87B 109.5
H87A C87 H87B 109.5
C84 C87 H87C 109.5
H87A C87 H87C 109.5
H87B C87 H87C 109.5
C89 C88 C90 108.6(4)
C89 C88 C91 108.5(4)
C90 C88 C91 109.0(4)
C89 C88 C39 111.5(3)
C90 C88 C39 111.5(3)
C91 C88 C39 107.7(4)
C88 C89 H89A 109.5
C88 C89 H89B 109.5
H89A C89 H89B 109.5
C88 C89 H89C 109.5
H89A C89 H89C 109.5
H89B C89 H89C 109.5
C88 C90 H90A 109.5
C88 C90 H90B 109.5
H90A C90 H90B 109.5
C88 C90 H90C 109.5
H90A C90 H90C 109.5
H90B C90 H90C 109.5
C88 C91 H91A 109.5
C88 C91 H91B 109.5
H91A C91 H91B 109.5
C88 C91 H91C 109.5
H91A C91 H91C 109.5
H91B C91 H91C 109.5
C95 C92 C93 109.3(4)
C95 C92 C94 107.2(3)
C93 C92 C94 109.9(4)
C95 C92 C56 112.2(3)
C93 C92 C56 107.2(3)
C94 C92 C56 111.1(3)
C92 C93 H93A 109.5
C92 C93 H93B 109.5
H93A C93 H93B 109.5
C92 C93 H93C 109.5
H93A C93 H93C 109.5
H93B C93 H93C 109.5
C92 C94 H94A 109.5
C92 C94 H94B 109.5
H94A C94 H94B 109.5
C92 C94 H94C 109.5
H94A C94 H94C 109.5
H94B C94 H94C 109.5
C92 C95 H95A 109.5
C92 C95 H95B 109.5
H95A C95 H95B 109.5
C92 C95 H95C 109.5
H95A C95 H95C 109.5
H95B C95 H95C 109.5
C99 C96 C98 110.3(6)
C99 C96 C97 107.2(5)
C98 C96 C97 109.4(5)
C99 C96 C67 110.9(3)
C98 C96 C67 106.3(3)
C97 C96 C67 112.7(3)
C96 C97 H97A 109.5
C96 C97 H97B 109.5
H97A C97 H97B 109.5
C96 C97 H97C 109.5
H97A C97 H97C 109.5
H97B C97 H97C 109.5
C96 C98 H98A 109.5
C96 C98 H98B 109.5
H98A C98 H98B 109.5
C96 C98 H98C 109.5
H98A C98 H98C 109.5
H98B C98 H98C 109.5
C96 C99 H99A 109.5
C96 C99 H99B 109.5
H99A C99 H99B 109.5
C96 C99 H99C 109.5
H99A C99 H99C 109.5
H99B C99 H99C 109.5
C101 C100 C102 108.7(4)
C101 C100 C103 109.8(4)
C102 C100 C103 107.9(4)
C101 C100 C78 111.0(3)
C102 C100 C78 112.3(3)
C103 C100 C78 107.0(3)
C100 C101 H10A 109.5
C100 C101 H10B 109.5
H10A C101 H10B 109.5
C100 C101 H10C 109.5
H10A C101 H10C 109.5
H10B C101 H10C 109.5
C100 C102 H10D 109.5
C100 C102 H10E 109.5
H10D C102 H10E 109.5
C100 C102 H10F 109.5
H10D C102 H10F 109.5
H10E C102 H10F 109.5
C100 C103 H10G 109.5
C100 C103 H10H 109.5
H10G C103 H10H 109.5
C100 C103 H10I 109.5
H10G C103 H10I 109.5
H10H C103 H10I 109.5
C75 C104 C105 109.7(4)
C75 C104 C107 109.8(4)
C105 C104 C107 109.6(4)
C75 C104 C106 111.3(4)
C105 C104 C106 109.0(5)
C107 C104 C106 107.4(5)
C104 C105 H10J 109.5
C104 C105 H10K 109.5
H10J C105 H10K 109.5
C104 C105 H10L 109.5
H10J C105 H10L 109.5
H10K C105 H10L 109.5
C104 C106 H10M 109.5
C104 C106 H10N 109.5
H10M C106 H10N 109.5
C104 C106 H10O 109.5
H10M C106 H10O 109.5
H10N C106 H10O 109.5
C104 C107 H10P 109.5
C104 C107 H10Q 109.5
H10P C107 H10Q 109.5
C104 C107 H10R 109.5
H10P C107 H10R 109.5
H10Q C107 H10R 109.5
C113 C108 C109 119.8(8)
C113 C108 CL1 122.6(8)
C109 C108 CL1 117.1(7)
C110 C109 C108 119.0(7)
C110 C109 H109 120.5
C108 C109 H109 120.5
C109 C110 C111 121.2(8)
C109 C110 H110 119.4
C111 C110 H110 119.4
C110 C111 C112 121.1(8)
C110 C111 H111 119.5
C112 C111 H111 119.5
C111 C112 C113 119.9(7)
C111 C112 H112 120.0
C113 C112 H112 120.0
C112 C113 C108 119.0(8)
C112 C113 H113 120.5
C108 C113 H113 120.5
C125 C120 C122 120.0
C125 C120 CL2 111.9(10)
C122 C120 CL2 128.1(10)
C120 C125 C124 120.0
C120 C125 H125 120.0
C124 C125 H125 120.0
C121 C124 C125 120.0
C121 C124 H124 120.0
C125 C124 H124 120.0
C124 C121 C123 120.0
C124 C121 H121 120.0
C123 C121 H121 120.0
C122 C123 C121 120.0
C122 C123 H123 120.0
C121 C123 H123 120.0
C123 C122 C120 120.0
C123 C122 H122 120.0
C120 C122 H122 120.0

loop_
_geom_bond_atom_site_label_1
_geom_bond_atom_site_label_2
_geom_bond_distance
C1 O1 1.227(5)
C1 C7 1.464(6)
C1 C2 1.466(6)
C2 C8 1.395(6)
C2 C3 1.422(6)
C3 C11 1.416(6)
C3 C4 1.482(5)
C4 C21 1.423(5)
C4 C5 1.432(5)
C5 C18 1.416(5)
C5 C6 1.486(5)
C6 C7 1.407(5)
C6 C15 1.424(5)
C7 C12 1.391(6)
C8 C9 1.392(7)
C8 H8 0.9500
C9 C10 1.356(7)
C9 H9 0.9500
C10 C11 1.406(6)
C10 H10 0.9500
C11 C23 1.460(6)
C12 C13 1.380(6)
C12 H12 0.9500
C13 C14 1.368(6)
C13 H13 0.9500
C14 C15 1.403(5)
C14 H14 0.9500
C15 C16 1.463(5)
C16 C40 1.392(5)
C16 C17 1.413(5)
C17 C37 1.413(5)
C17 C18 1.445(5)
C18 C19 1.412(5)
C19 C20 1.395(5)
C19 C35 1.452(5)
C20 C21 1.426(5)
C20 C28 1.447(5)
C21 C22 1.448(5)
C22 C23 1.397(5)
C22 C27 1.418(5)
C23 C24 1.395(6)
C24 C25 1.387(6)
C24 H24 0.9500
C25 C26 1.386(6)
C25 C80 1.534(6)
C26 C27 1.395(5)
C26 H26 0.9500
C27 C29 1.453(5)
C28 C29 1.398(5)
C28 C33 1.422(5)
C29 C30 1.416(5)
C30 C31 1.353(5)
C30 H30 0.9500
C31 C32 1.405(5)
C31 H31 0.9500
C32 C33 1.417(5)
C32 C45 1.453(5)
C33 C34 1.430(5)
C34 C35 1.407(5)
C34 C43 1.409(5)
C35 C36 1.403(5)
C36 C41 1.438(5)
C36 C37 1.453(5)
C37 C38 1.393(5)
C38 C39 1.386(5)
C38 H38 0.9500
C39 C40 1.398(5)
C39 C88 1.539(5)
C40 H40 0.9500
C41 C42 1.413(5)
C41 C58 1.466(5)
C42 C43 1.419(5)
C42 C51 1.446(5)
C43 C44 1.437(5)
C44 C45 1.421(5)
C44 C49 1.422(5)
C45 C46 1.437(5)
C46 C47 1.378(5)
C46 C84 1.570(5)
C47 C48 1.401(5)
C47 H47 0.9500
C48 C49 1.405(5)
C48 C65 1.454(5)
C49 C50 1.435(5)
C50 C51 1.414(5)
C50 C63 1.418(5)
C51 C52 1.416(5)
C52 C61 1.413(5)
C52 C53 1.436(5)
C53 C58 1.410(5)
C53 C54 1.417(5)
C54 C55 1.402(5)
C54 C59 1.462(5)
C55 C56 1.385(5)
C55 H55 0.9500
C56 C57 1.383(5)
C56 C92 1.546(5)
C57 C58 1.399(5)
C57 H57 0.9500
C59 C76 1.400(6)
C59 C60 1.410(5)
C60 C73 1.422(5)
C60 C61 1.442(5)
C61 C62 1.423(5)
C62 C63 1.398(5)
C62 C71 1.444(5)
C63 C64 1.440(5)
C64 C69 1.423(5)
C64 C65 1.423(5)
C65 C66 1.403(5)
C66 C67 1.385(5)
C66 H66 0.9500
C67 C68 1.383(5)
C67 C96 1.544(5)
C68 C69 1.391(5)
C68 H68 0.9500
C69 C70 1.457(6)
C70 C79 1.391(5)
C70 C71 1.421(5)
C71 C72 1.407(5)
C72 C77 1.398(5)
C72 C73 1.467(5)
C73 C74 1.397(6)
C74 C75 1.394(6)
C74 H74 0.9500
C75 C76 1.387(6)
C75 C104 1.524(6)
C76 H76 0.9500
C77 C78 1.383(6)
C77 H77 0.9500
C78 C79 1.389(6)
C78 C100 1.534(5)
C79 H79 0.9500
C80 C83 1.524(6)
C80 C81 1.540(6)
C80 C82 1.548(7)
C81 H81A 0.9800
C81 H81B 0.9800
C81 H81C 0.9800
C82 H82A 0.9800
C82 H82B 0.9800
C82 H82C 0.9800
C83 H83A 0.9800
C83 H83B 0.9800
C83 H83C 0.9800
C84 C86 1.524(6)
C84 C85 1.528(6)
C84 C87 1.543(6)
C85 H85A 0.9800
C85 H85B 0.9800
C85 H85C 0.9800
C86 H86A 0.9800
C86 H86B 0.9800
C86 H86C 0.9800
C87 H87A 0.9800
C87 H87B 0.9800
C87 H87C 0.9800
C88 C89 1.515(6)
C88 C90 1.530(6)
C88 C91 1.528(7)
C89 H89A 0.9800
C89 H89B 0.9800
C89 H89C 0.9800
C90 H90A 0.9800
C90 H90B 0.9800
C90 H90C 0.9800
C91 H91A 0.9800
C91 H91B 0.9800
C91 H91C 0.9800
C92 C95 1.526(6)
C92 C93 1.527(7)
C92 C94 1.538(6)
C93 H93A 0.9800
C93 H93B 0.9800
C93 H93C 0.9800
C94 H94A 0.9800
C94 H94B 0.9800
C94 H94C 0.9800
C95 H95A 0.9800
C95 H95B 0.9800
C95 H95C 0.9800
C96 C99 1.497(7)
C96 C98 1.502(7)
C96 C97 1.506(6)
C97 H97A 0.9800
C97 H97B 0.9800
C97 H97C 0.9800
C98 H98A 0.9800
C98 H98B 0.9800
C98 H98C 0.9800
C99 H99A 0.9800
C99 H99B 0.9800
C99 H99C 0.9800
C100 C101 1.521(6)
C100 C102 1.523(6)
C100 C103 1.530(7)
C101 H10A 0.9800
C101 H10B 0.9800
C101 H10C 0.9800
C102 H10D 0.9800
C102 H10E 0.9800
C102 H10F 0.9800
C103 H10G 0.9800
C103 H10H 0.9800
C103 H10I 0.9800
C104 C105 1.534(9)
C104 C107 1.536(8)
C104 C106 1.539(7)
C105 H10J 0.9800
C105 H10K 0.9800
C105 H10L 0.9800
C106 H10M 0.9800
C106 H10N 0.9800
C106 H10O 0.9800
C107 H10P 0.9800
C107 H10Q 0.9800
C107 H10R 0.9800
C108 C113 1.384(11)
C108 C109 1.392(11)
C108 CL1 1.701(8)
C109 C110 1.335(11)
C109 H109 0.9500
C110 C111 1.350(11)
C110 H110 0.9500
C111 C112 1.350(10)
C111 H111 0.9500
C112 C113 1.364(10)
C112 H112 0.9500
C113 H113 0.9500
CL2 C120 1.583(11)
C120 C125 1.3900
C120 C122 1.3900
C125 C124 1.3900
C125 H125 0.9500
C124 C121 1.3900
C124 H124 0.9500
C121 C123 1.3900
C121 H121 0.9500
C123 C122 1.3900
C123 H123 0.9500
C122 H122 0.9500

loop_
_geom_torsion_atom_site_label_1
_geom_torsion_atom_site_label_2
_geom_torsion_atom_site_label_3
_geom_torsion_atom_site_label_4
_geom_torsion
O1 C1 C2 C8 -45.4(6)
C7 C1 C2 C8 125.1(4)
O1 C1 C2 C3 140.6(4)
C7 C1 C2 C3 -48.9(6)
C8 C2 C3 C11 2.5(7)
C1 C2 C3 C11 176.0(4)
C8 C2 C3 C4 176.1(4)
C1 C2 C3 C4 -10.4(7)
C11 C3 C4 C21 20.6(6)
C2 C3 C4 C21 -152.7(4)
C11 C3 C4 C5 -157.1(4)
C2 C3 C4 C5 29.6(6)
C21 C4 C5 C18 7.3(5)
C3 C4 C5 C18 -175.0(4)
C21 C4 C5 C6 -166.5(4)
C3 C4 C5 C6 11.1(6)
C18 C5 C6 C7 153.1(4)
C4 C5 C6 C7 -32.9(6)
C18 C5 C6 C15 -23.3(5)
C4 C5 C6 C15 150.7(4)
C15 C6 C7 C12 -13.5(6)
C5 C6 C7 C12 170.0(4)
C15 C6 C7 C1 163.9(4)
C5 C6 C7 C1 -12.6(6)
O1 C1 C7 C12 53.2(5)
C2 C1 C7 C12 -117.4(4)
O1 C1 C7 C6 -124.3(4)
C2 C1 C7 C6 65.1(5)
C3 C2 C8 C9 2.2(8)
C1 C2 C8 C9 -172.0(5)
C2 C8 C9 C10 -4.0(9)
C8 C9 C10 C11 0.9(9)
C9 C10 C11 C3 3.9(8)
C9 C10 C11 C23 -168.0(5)
C2 C3 C11 C10 -5.4(6)
C4 C3 C11 C10 -179.3(4)
C2 C3 C11 C23 166.4(4)
C4 C3 C11 C23 -7.4(6)
C6 C7 C12 C13 0.5(6)
C1 C7 C12 C13 -177.0(4)
C7 C12 C13 C14 9.0(6)
C12 C13 C14 C15 -5.0(6)
C13 C14 C15 C6 -8.3(6)
C13 C14 C15 C16 164.3(4)
C7 C6 C15 C14 17.0(5)
C5 C6 C15 C14 -166.3(4)
C7 C6 C15 C16 -155.7(3)
C5 C6 C15 C16 21.0(5)
C14 C15 C16 C40 1.4(6)
C6 C15 C16 C40 173.9(4)
C14 C15 C16 C17 -173.0(4)
C6 C15 C16 C17 -0.5(5)
C40 C16 C17 C37 -5.9(5)
C15 C16 C17 C37 168.6(3)
C40 C16 C17 C18 168.3(3)
C15 C16 C17 C18 -17.1(5)
C4 C5 C18 C19 5.0(6)
C6 C5 C18 C19 179.4(3)
C4 C5 C18 C17 -168.5(4)
C6 C5 C18 C17 5.9(5)
C37 C17 C18 C19 14.8(5)
C16 C17 C18 C19 -159.3(3)
C37 C17 C18 C5 -171.4(3)
C16 C17 C18 C5 14.5(5)
C5 C18 C19 C20 -11.8(5)
C17 C18 C19 C20 162.1(3)
C5 C18 C19 C35 169.6(3)
C17 C18 C19 C35 -16.5(5)
C18 C19 C20 C21 5.8(5)
C35 C19 C20 C21 -175.5(3)
C18 C19 C20 C28 -171.7(3)
C35 C19 C20 C28 6.9(5)
C5 C4 C21 C20 -13.2(5)
C3 C4 C21 C20 168.9(3)
C5 C4 C21 C22 162.9(4)
C3 C4 C21 C22 -15.0(5)
C19 C20 C21 C4 6.7(6)
C28 C20 C21 C4 -175.8(3)
C19 C20 C21 C22 -169.5(3)
C28 C20 C21 C22 8.0(5)
C4 C21 C22 C23 -4.2(6)
C20 C21 C22 C23 172.0(4)
C4 C21 C22 C27 -179.8(4)
C20 C21 C22 C27 -3.6(6)
C27 C22 C23 C24 7.6(6)
C21 C22 C23 C24 -168.1(4)
C27 C22 C23 C11 -166.3(4)
C21 C22 C23 C11 18.0(6)
C10 C11 C23 C24 -13.9(7)
C3 C11 C23 C24 174.2(4)
C10 C11 C23 C22 159.8(4)
C3 C11 C23 C22 -12.1(6)
C22 C23 C24 C25 -5.5(7)
C11 C23 C24 C25 168.2(4)
C23 C24 C25 C26 -0.7(7)
C23 C24 C25 C80 178.7(4)
C24 C25 C26 C27 4.7(6)
C80 C25 C26 C27 -174.7(4)
C25 C26 C27 C22 -2.4(6)
C25 C26 C27 C29 174.9(4)
C23 C22 C27 C26 -3.8(6)
C21 C22 C27 C26 171.9(4)
C23 C22 C27 C29 178.8(4)
C21 C22 C27 C29 -5.5(6)
C19 C20 C28 C29 174.2(3)
C21 C20 C28 C29 -3.3(6)
C19 C20 C28 C33 -4.0(5)
C21 C20 C28 C33 178.5(3)
C33 C28 C29 C30 -8.2(5)
C20 C28 C29 C30 173.6(3)
C33 C28 C29 C27 172.3(3)
C20 C28 C29 C27 -5.9(5)
C26 C27 C29 C28 -167.1(4)
C22 C27 C29 C28 10.3(5)
C26 C27 C29 C30 13.5(6)
C22 C27 C29 C30 -169.2(4)
C28 C29 C30 C31 9.2(6)
C27 C29 C30 C31 -171.3(4)
C29 C30 C31 C32 0.4(6)
C30 C31 C32 C33 -10.5(5)
C30 C31 C32 C45 175.7(4)
C31 C32 C33 C28 11.3(5)
C45 C32 C33 C28 -174.8(3)
C31 C32 C33 C34 -169.0(3)
C45 C32 C33 C34 5.0(5)
C29 C28 C33 C32 -2.0(5)
C20 C28 C33 C32 176.2(3)
C29 C28 C33 C34 178.2(3)
C20 C28 C33 C34 -3.6(5)
C32 C33 C34 C35 -171.5(3)
C28 C33 C34 C35 8.3(5)
C32 C33 C34 C43 6.5(5)
C28 C33 C34 C43 -173.8(3)
C43 C34 C35 C36 -3.6(5)
C33 C34 C35 C36 174.4(3)
C43 C34 C35 C19 176.7(3)
C33 C34 C35 C19 -5.4(5)
C20 C19 C35 C36 178.0(3)
C18 C19 C35 C36 -3.4(5)
C20 C19 C35 C34 -2.3(5)
C18 C19 C35 C34 176.4(3)
C34 C35 C36 C41 17.3(5)
C19 C35 C36 C41 -162.9(3)
C34 C35 C36 C37 -155.2(3)
C19 C35 C36 C37 24.6(5)
C16 C17 C37 C38 8.6(5)
C18 C17 C37 C38 -165.7(3)
C16 C17 C37 C36 -179.1(3)
C18 C17 C37 C36 6.6(5)
C35 C36 C37 C38 145.9(3)
C41 C36 C37 C38 -26.1(5)
C35 C36 C37 C17 -26.3(5)
C41 C36 C37 C17 161.7(3)
C17 C37 C38 C39 -5.2(5)
C36 C37 C38 C39 -177.4(3)
C37 C38 C39 C40 -0.9(6)
C37 C38 C39 C88 176.5(3)
C17 C16 C40 C39 -0.2(6)
C15 C16 C40 C39 -174.5(4)
C38 C39 C40 C16 3.7(6)
C88 C39 C40 C16 -173.7(4)
C35 C36 C41 C42 -19.6(5)
C37 C36 C41 C42 152.2(4)
C35 C36 C41 C58 158.4(3)
C37 C36 C41 C58 -29.8(5)
C36 C41 C42 C43 8.4(5)
C58 C41 C42 C43 -169.6(3)
C36 C41 C42 C51 -167.7(3)
C58 C41 C42 C51 14.3(5)
C35 C34 C43 C42 -7.8(5)
C33 C34 C43 C42 174.3(3)
C35 C34 C43 C44 171.2(3)
C33 C34 C43 C44 -6.7(5)
C41 C42 C43 C34 5.2(5)
C51 C42 C43 C34 -178.7(3)
C41 C42 C43 C44 -173.8(3)
C51 C42 C43 C44 2.3(5)
C34 C43 C44 C45 -4.6(5)
C42 C43 C44 C45 174.4(3)
C34 C43 C44 C49 178.7(3)
C42 C43 C44 C49 -2.3(5)
C49 C44 C45 C46 11.8(5)
C43 C44 C45 C46 -164.8(3)
C49 C44 C45 C32 -167.7(3)
C43 C44 C45 C32 15.6(5)
C31 C32 C45 C44 157.7(4)
C33 C32 C45 C44 -15.9(5)
C31 C32 C45 C46 -21.8(6)
C33 C32 C45 C46 164.6(4)
C44 C45 C46 C47 -20.0(5)
C32 C45 C46 C47 159.5(4)
C44 C45 C46 C84 149.3(4)
C32 C45 C46 C84 -31.2(6)
C45 C46 C47 C48 14.0(6)
C84 C46 C47 C48 -156.9(4)
C46 C47 C48 C49 1.4(6)
C46 C47 C48 C65 171.3(4)
C47 C48 C49 C44 -10.4(5)
C65 C48 C49 C44 179.7(3)
C47 C48 C49 C50 168.3(3)
C65 C48 C49 C50 -1.6(5)
C45 C44 C49 C48 3.7(5)
C43 C44 C49 C48 -179.6(3)
C45 C44 C49 C50 -174.9(3)
C43 C44 C49 C50 1.7(5)
C48 C49 C50 C51 -179.8(3)
C44 C49 C50 C51 -1.1(5)
C48 C49 C50 C63 -2.4(5)
C44 C49 C50 C63 176.3(3)
C63 C50 C51 C52 1.1(5)
C49 C50 C51 C52 178.5(3)
C63 C50 C51 C42 -176.4(3)
C49 C50 C51 C42 1.1(5)
C41 C42 C51 C50 174.5(3)
C43 C42 C51 C50 -1.6(5)
C41 C42 C51 C52 -2.9(5)
C43 C42 C51 C52 -179.0(3)
C50 C51 C52 C61 -2.2(5)
C42 C51 C52 C61 175.2(3)
C50 C51 C52 C53 175.8(3)
C42 C51 C52 C53 -6.8(5)
C61 C52 C53 C58 -177.2(3)
C51 C52 C53 C58 4.7(5)
C61 C52 C53 C54 4.8(5)
C51 C52 C53 C54 -173.2(3)
C58 C53 C54 C55 -3.6(5)
C52 C53 C54 C55 174.4(3)
C58 C53 C54 C59 176.0(3)
C52 C53 C54 C59 -6.1(5)
C53 C54 C55 C56 -1.6(6)
C59 C54 C55 C56 178.9(4)
C54 C55 C56 C57 2.7(6)
C54 C55 C56 C92 -175.0(4)
C55 C56 C57 C58 1.4(6)
C92 C56 C57 C58 179.0(4)
C56 C57 C58 C53 -6.4(6)
C56 C57 C58 C41 176.4(3)
C54 C53 C58 C57 7.4(5)
C52 C53 C58 C57 -170.5(3)
C54 C53 C58 C41 -175.4(3)
C52 C53 C58 C41 6.7(5)
C42 C41 C58 C57 160.9(3)
C36 C41 C58 C57 -17.1(5)
C42 C41 C58 C53 -16.3(5)
C36 C41 C58 C53 165.8(3)
C55 C54 C59 C76 1.1(6)
C53 C54 C59 C76 -178.5(4)
C55 C54 C59 C60 -178.8(4)
C53 C54 C59 C60 1.7(6)
C76 C59 C60 C73 2.8(6)
C54 C59 C60 C73 -177.4(4)
C76 C59 C60 C61 -175.9(4)
C54 C59 C60 C61 3.9(6)
C51 C52 C61 C62 0.6(5)
C53 C52 C61 C62 -177.4(3)
C51 C52 C61 C60 178.8(3)
C53 C52 C61 C60 0.8(5)
C59 C60 C61 C52 -5.2(6)
C73 C60 C61 C52 176.1(3)
C59 C60 C61 C62 173.0(4)
C73 C60 C61 C62 -5.6(6)
C52 C61 C62 C63 2.2(5)
C60 C61 C62 C63 -176.1(3)
C52 C61 C62 C71 -176.0(3)
C60 C61 C62 C71 5.7(5)
C61 C62 C63 C50 -3.3(5)
C71 C62 C63 C50 174.8(3)
C61 C62 C63 C64 178.0(3)
C71 C62 C63 C64 -3.9(5)
C51 C50 C63 C62 1.7(5)
C49 C50 C63 C62 -175.7(3)
C51 C50 C63 C64 -179.6(3)
C49 C50 C63 C64 3.0(5)
C62 C63 C64 C69 1.4(5)
C50 C63 C64 C69 -177.3(3)
C62 C63 C64 C65 179.1(3)
C50 C63 C64 C65 0.4(5)
C69 C64 C65 C66 -1.8(5)
C63 C64 C65 C66 -179.5(3)
C69 C64 C65 C48 173.5(3)
C63 C64 C65 C48 -4.3(5)
C47 C48 C65 C66 10.5(6)
C49 C48 C65 C66 -180.0(3)
C47 C48 C65 C64 -164.6(3)
C49 C48 C65 C64 4.9(5)
C64 C65 C66 C67 2.6(5)
C48 C65 C66 C67 -172.5(3)
C65 C66 C67 C68 -2.0(6)
C65 C66 C67 C96 170.1(3)
C66 C67 C68 C69 0.6(6)
C96 C67 C68 C69 -171.6(3)
C67 C68 C69 C64 0.1(6)
C67 C68 C69 C70 175.3(3)
C65 C64 C69 C68 0.5(5)
C63 C64 C69 C68 178.2(3)
C65 C64 C69 C70 -174.8(3)
C63 C64 C69 C70 3.0(5)
C68 C69 C70 C79 -2.0(6)
C64 C69 C70 C79 173.2(3)
C68 C69 C70 C71 180.0(3)
C64 C69 C70 C71 -4.9(5)
C79 C70 C71 C72 3.5(5)
C69 C70 C71 C72 -178.3(3)
C79 C70 C71 C62 -175.6(3)
C69 C70 C71 C62 2.5(5)
C63 C62 C71 C72 -177.2(3)
C61 C62 C71 C72 1.0(5)
C63 C62 C71 C70 1.9(5)
C61 C62 C71 C70 -179.9(3)
C70 C71 C72 C77 -5.2(6)
C62 C71 C72 C77 174.0(4)
C70 C71 C72 C73 173.3(3)
C62 C71 C72 C73 -7.6(6)
C59 C60 C73 C74 -2.7(6)
C61 C60 C73 C74 175.9(4)
C59 C60 C73 C72 -179.7(4)
C61 C60 C73 C72 -1.0(6)
C77 C72 C73 C74 9.1(6)
C71 C72 C73 C74 -169.3(4)
C77 C72 C73 C60 -174.0(4)
C71 C72 C73 C60 7.5(6)
C60 C73 C74 C75 0.9(7)
C72 C73 C74 C75 177.7(4)
C73 C74 C75 C76 0.9(7)
C73 C74 C75 C104 -178.3(4)
C74 C75 C76 C59 -0.9(7)
C104 C75 C76 C59 178.3(5)
C60 C59 C76 C75 -1.0(7)
C54 C59 C76 C75 179.2(4)
C71 C72 C77 C78 2.6(6)
C73 C72 C77 C78 -175.8(4)
C72 C77 C78 C79 1.6(6)
C72 C77 C78 C100 -173.7(4)
C77 C78 C79 C70 -3.3(6)
C100 C78 C79 C70 172.1(4)
C71 C70 C79 C78 0.7(6)
C69 C70 C79 C78 -177.3(4)
C26 C25 C80 C83 -3.1(6)
C24 C25 C80 C83 177.5(4)
C26 C25 C80 C81 -123.5(5)
C24 C25 C80 C81 57.1(6)
C26 C25 C80 C82 117.0(5)
C24 C25 C80 C82 -62.4(5)
C47 C46 C84 C86 -74.2(4)
C45 C46 C84 C86 116.3(4)
C47 C46 C84 C85 158.7(4)
C45 C46 C84 C85 -10.9(6)
C47 C46 C84 C87 44.6(4)
C45 C46 C84 C87 -125.0(4)
C38 C39 C88 C89 148.5(4)
C40 C39 C88 C89 -34.2(5)
C38 C39 C88 C90 26.9(5)
C40 C39 C88 C90 -155.8(4)
C38 C39 C88 C91 -92.6(5)
C40 C39 C88 C91 84.7(5)
C57 C56 C92 C95 23.7(5)
C55 C56 C92 C95 -158.6(4)
C57 C56 C92 C93 -96.3(4)
C55 C56 C92 C93 81.3(5)
C57 C56 C92 C94 143.7(4)
C55 C56 C92 C94 -38.7(5)
C68 C67 C96 C99 -147.9(6)
C66 C67 C96 C99 40.1(7)
C68 C67 C96 C98 92.1(5)
C66 C67 C96 C98 -79.9(5)
C68 C67 C96 C97 -27.8(6)
C66 C67 C96 C97 160.2(4)
C77 C78 C100 C101 -33.9(6)
C79 C78 C100 C101 151.0(4)
C77 C78 C100 C102 -155.8(4)
C79 C78 C100 C102 29.1(6)
C77 C78 C100 C103 86.0(5)
C79 C78 C100 C103 -89.2(5)
C76 C75 C104 C105 -118.2(5)
C74 C75 C104 C105 61.0(6)
C76 C75 C104 C107 121.3(5)
C74 C75 C104 C107 -59.6(6)
C76 C75 C104 C106 2.5(8)
C74 C75 C104 C106 -178.3(6)
C113 C108 C109 C110 1.4(12)
CL1 C108 C109 C110 173.8(7)
C108 C109 C110 C111 -0.6(13)
C109 C110 C111 C112 0.4(14)
C110 C111 C112 C113 -1.0(13)
C111 C112 C113 C108 1.8(12)
C109 C108 C113 C112 -2.0(13)
CL1 C108 C113 C112 -174.0(7)
C122 C120 C125 C124 0.0
CL2 C120 C125 C124 -179.4(10)
C120 C125 C124 C121 0.0
C125 C124 C121 C123 0.0
C124 C121 C123 C122 0.0
C121 C123 C122 C120 0.0
C125 C120 C122 C123 0.0
CL2 C120 C122 C123 179.3(12)
